data_7037578
loop_
_publ_author_name
'Zhou, Yang-Yang'
'Yao, Shuang'
'Yan, Jing-Hui'
'Chen, Li'
'Wang, Ting-Ting'
'Wang, Chun-Jie'
'Zhang, Zhi-Ming'

_publ_section_title
;
 Design and synthesis of purely inorganic 3D frameworks composed of
 reduced vanadium clusters and manganese linkers.
;
_journal_issue 47
_journal_name_full 'Dalton transactions (Cambridge, England : 2003)'
_journal_page_first 20435
_journal_page_last 20440
_journal_paper_doi 10.1039/c5dt03397g
_journal_volume 44
_journal_year 2015
_chemical_formula_sum 'C3 H54 Mn2 N7 O55 P V18'
_chemical_formula_weight 2126.30
_chemical_name_systematic
; 
 ? 
;
_space_group_IT_number 19
_symmetry_cell_setting orthorhombic
_symmetry_space_group_name_Hall 'P 2ac 2ab'
_symmetry_space_group_name_H-M 'P 21 21 21'
_atom_sites_solution_hydrogens none
_atom_sites_solution_primary direct
_atom_sites_solution_secondary difmap
_audit_creation_method SHELXL-97
_audit_update_record
;
2015-08-31 deposited with the CCDC.
2015-10-14 downloaded from the CCDC.
;
_cell_angle_alpha 90.00
_cell_angle_beta 90.00
_cell_angle_gamma 90.00
_cell_formula_units_Z 4
_cell_length_a 12.1286(19)
_cell_length_b 20.336(3)
_cell_length_c 21.324(3)
_cell_measurement_temperature 293(2)
_cell_measurement_theta_max 25.99
_cell_measurement_theta_min 1.38
_cell_volume 5259.5(14)
_computing_structure_refinement 'SHELXL-97 (Sheldrick, 1997)'
_computing_structure_solution 'SHELXS-97 (Sheldrick, 1990)'
_diffrn_ambient_temperature 293(2)
_diffrn_measured_fraction_theta_full 0.996
_diffrn_measured_fraction_theta_max 0.996
_diffrn_measurement_device_type 'Bruker APEX area-detector diffractometer'
_diffrn_measurement_method '\f and \w scan'
_diffrn_radiation_monochromator graphite
_diffrn_radiation_source 'fine-focus sealed tube'
_diffrn_radiation_type MoK\a
_diffrn_radiation_wavelength 0.71073
_diffrn_reflns_av_R_equivalents 0.0896
_diffrn_reflns_av_sigmaI/netI 0.0805
_diffrn_reflns_limit_h_max 14
_diffrn_reflns_limit_h_min -14
_diffrn_reflns_limit_k_max 18
_diffrn_reflns_limit_k_min -25
_diffrn_reflns_limit_l_max 26
_diffrn_reflns_limit_l_min -26
_diffrn_reflns_number 32248
_diffrn_reflns_theta_full 25.99
_diffrn_reflns_theta_max 25.99
_diffrn_reflns_theta_min 1.38
_exptl_absorpt_coefficient_mu 3.654
_exptl_absorpt_correction_T_max 0.8106
_exptl_absorpt_correction_T_min 0.4501
_exptl_absorpt_correction_type multi-scan
_exptl_absorpt_process_details 'ABSCOR by T.Higashi    8 March, 1995'
_exptl_crystal_colour brown
_exptl_crystal_density_diffrn 2.685
_exptl_crystal_density_method 'not measured'
_exptl_crystal_description block
_exptl_crystal_F_000 4160
_exptl_crystal_size_max 0.26
_exptl_crystal_size_mid 0.10
_exptl_crystal_size_min 0.06
_refine_diff_density_max 1.373
_refine_diff_density_min -1.832
_refine_diff_density_rms 0.229
_refine_ls_abs_structure_details 'Flack H D (1983), Acta Cryst. A39, 876-881'
_refine_ls_abs_structure_Flack 0.02(3)
_refine_ls_extinction_method none
_refine_ls_goodness_of_fit_ref 1.058
_refine_ls_hydrogen_treatment mixed
_refine_ls_matrix_type full
_refine_ls_number_parameters 761
_refine_ls_number_reflns 10260
_refine_ls_number_restraints 72
_refine_ls_restrained_S_all 1.062
_refine_ls_R_factor_all 0.0668
_refine_ls_R_factor_gt 0.0544
_refine_ls_shift/su_max 0.001
_refine_ls_shift/su_mean 0.000
_refine_ls_structure_factor_coef Fsqd
_refine_ls_weighting_details 'calc w=1/[\s^2^(Fo^2^)+(0.0974P)^2^+1.0883P] where P=(Fo^2^+2Fc^2^)/3'
_refine_ls_weighting_scheme calc
_refine_ls_wR_factor_gt 0.1469
_refine_ls_wR_factor_ref 0.1564
_reflns_number_gt 8798
_reflns_number_total 10260
_reflns_threshold_expression >2sigma(I)
_cod_data_source_file c5dt03397g2.cif
_cod_data_source_block 1
_cod_depositor_comments
;
The following automatic conversions were performed:

'_symmetry_cell_setting' value 'Orthorhombic' changed to
'orthorhombic' according to
/usr/data/users/saulius/crontab/automatic-downloads/current/RSC/lib/dictionaries/cif_core.dic
dictionary named 'cif_core.dic' version 2.4.2 from 2011-04-26.

Automatic conversion script
Id: cif_fix_values 4268 2015-11-12 08:31:59Z antanas 
;
_cod_original_sg_symbol_H-M P212121
_cod_database_code 7037578

loop_
_symmetry_equiv_pos_as_xyz
'x, y, z'
'-x+1/2, -y, z+1/2'
'x+1/2, -y+1/2, -z'
'-x, y+1/2, -z+1/2'

loop_
_atom_site_label
_atom_site_type_symbol
_atom_site_fract_x
_atom_site_fract_y
_atom_site_fract_z
_atom_site_U_iso_or_equiv
_atom_site_adp_type
_atom_site_occupancy
_atom_site_symmetry_multiplicity
_atom_site_calc_flag
_atom_site_refinement_flags
V1 V 0.64106(12) 1.01457(7) 0.46612(6) 0.0125(3) Uani 1 1 d .
V2 V 0.64093(12) 1.05338(8) 0.62657(7) 0.0142(3) Uani 1 1 d .
V3 V 0.42682(12) 1.17817(8) 0.59541(7) 0.0155(3) Uani 1 1 d .
V4 V 0.33391(11) 0.84116(8) 0.49445(7) 0.0116(3) Uani 1 1 d .
V5 V 0.13421(12) 0.96221(7) 0.46856(6) 0.0122(3) Uani 1 1 d .
V6 V 0.17703(12) 1.13686(8) 0.51319(7) 0.0151(3) Uani 1 1 d .
V7 V 0.12706(12) 1.00622(7) 0.63295(7) 0.0133(3) Uani 1 1 d .
V8 V 0.42770(12) 1.13910(8) 0.43198(7) 0.0145(3) Uani 1 1 d .
V9 V 0.38725(12) 0.96621(8) 0.38210(7) 0.0128(3) Uani 1 1 d .
V10 V 0.13855(12) 0.87463(7) 0.57515(7) 0.0130(3) Uani 1 1 d .
V11 V 0.20970(14) 1.14417(9) 0.65248(8) 0.0241(4) Uani 1 1 d .
V12 V 0.32393(12) 0.88268(8) 0.66220(7) 0.0135(3) Uani 1 1 d .
V13 V 0.54926(12) 0.94192(8) 0.69348(7) 0.0162(3) Uani 1 1 d .
V14 V 0.21946(12) 1.07818(8) 0.39579(7) 0.0151(3) Uani 1 1 d .
V15 V 0.58951(12) 0.89251(8) 0.57381(7) 0.0130(3) Uani 1 1 d .
V16 V 0.62902(13) 1.13762(8) 0.51990(7) 0.0182(3) Uani 1 1 d .
V17 V 0.37580(12) 1.05006(8) 0.70933(7) 0.0142(3) Uani 1 1 d .
V18 V 0.54298(12) 0.88442(8) 0.43591(7) 0.0145(3) Uani 1 1 d .
P1 P 0.37861(18) 1.01463(11) 0.54775(10) 0.0102(4) Uani 1 1 d .
Mn1 Mn 0.85875(11) 0.81933(7) 0.58645(6) 0.0170(3) Uani 1 1 d .
Mn2 Mn 0.70054(17) 0.93395(11) 0.83452(9) 0.0472(5) Uani 1 1 d .
O1 O 0.4888(5) 0.8517(3) 0.5162(3) 0.0164(13) Uani 1 1 d .
O2 O 0.0050(5) 1.0095(3) 0.6646(3) 0.0178(14) Uani 1 1 d .
O3 O 0.7291(6) 1.1897(4) 0.5061(4) 0.0347(18) Uani 1 1 d .
O4 O 0.4552(6) 1.2500(3) 0.6242(3) 0.0263(16) Uani 1 1 d .
O5 O 0.7981(9) 0.8397(6) 0.8474(6) 0.086(4) Uani 1 1 d U
O6 O 0.5725(6) 0.8845(4) 0.8896(4) 0.0349(18) Uani 1 1 d .
O7 O 0.1369(7) 1.1937(5) 0.6932(4) 0.050(2) Uani 1 1 d .
O8 O 0.5939(9) 1.0216(5) 0.8307(4) 0.059(3) Uani 1 1 d .
O9 O 0.8447(8) 0.9823(6) 0.7945(5) 0.067(3) Uani 1 1 d U
O10 O 0.6789(5) 0.8333(3) 0.5886(3) 0.0172(13) Uani 1 1 d .
O11 O 0.2872(5) 0.8441(3) 0.5825(3) 0.0142(12) Uani 1 1 d .
O12 O 0.4798(5) 0.8842(3) 0.6392(3) 0.0138(13) Uani 1 1 d .
O13 O 0.0351(5) 0.8231(3) 0.5851(3) 0.0199(14) Uani 1 1 d .
O14 O 0.3868(5) 0.8768(3) 0.4150(3) 0.0150(13) Uani 1 1 d .
O15 O 0.3731(5) 1.0637(3) 0.3869(3) 0.0144(13) Uani 1 1 d .
O16 O 0.1726(5) 0.9157(3) 0.6566(3) 0.0117(12) Uani 1 1 d U
O17 O 0.6545(4) 0.9239(3) 0.4944(3) 0.0135(13) Uani 1 1 d U
O18 O 0.5371(5) 0.9726(3) 0.4093(3) 0.0159(13) Uani 1 1 d .
O19 O 0.6573(5) 0.9586(3) 0.6304(3) 0.0178(14) Uani 1 1 d .
O20 O 0.1403(5) 1.0577(3) 0.4682(3) 0.0166(13) Uani 1 1 d .
O21 O 0.7502(5) 1.0215(3) 0.4216(3) 0.0200(14) Uani 1 1 d U
O22 O 0.4853(5) 1.1950(3) 0.5068(3) 0.0184(14) Uani 1 1 d .
O23 O 0.1803(5) 0.8717(3) 0.4849(3) 0.0124(12) Uani 1 1 d .
O24 O 0.3634(5) 1.1329(3) 0.6657(3) 0.0173(13) Uani 1 1 d .
O25 O 0.2683(5) 1.1574(3) 0.4394(3) 0.0159(13) Uani 1 1 d .
O26 O 0.3265(6) 0.7619(3) 0.4781(3) 0.0223(15) Uani 1 1 d .
O27 O 0.8533(5) 0.8813(4) 0.5024(3) 0.0264(16) Uani 1 1 d .
O28 O 0.3650(5) 1.0888(3) 0.5322(3) 0.0159(13) Uani 1 1 d .
O29 O 0.5031(5) 0.9969(3) 0.5496(3) 0.0162(13) Uani 1 1 d .
O30 O 0.3097(6) 0.8212(3) 0.7100(3) 0.0235(15) Uani 1 1 d .
O31 O 0.8552(6) 0.9028(4) 0.6513(3) 0.0312(17) Uani 1 1 d .
O32 O 0.3261(5) 1.0001(3) 0.6127(3) 0.0172(13) Uani 1 1 d .
O33 O 0.5680(5) 1.1333(3) 0.6028(3) 0.0169(13) Uani 1 1 d .
O34 O 0.7415(6) 1.0794(4) 0.6679(3) 0.0266(16) Uani 1 1 d .
O35 O 0.6156(6) 0.9081(4) 0.7524(3) 0.0285(16) Uani 1 1 d U
O36 O 0.2644(5) 1.1970(3) 0.5735(3) 0.0214(15) Uani 1 1 d .
O37 O 0.3822(6) 1.0717(4) 0.7824(3) 0.0236(15) Uani 1 1 d U
O38 O 0.1420(5) 1.0920(3) 0.5926(3) 0.0146(12) Uani 1 1 d U
O39 O 0.4010(5) 0.9542(3) 0.3073(3) 0.0212(14) Uani 1 1 d U
O40 O 0.0138(5) 0.9495(4) 0.4356(3) 0.0235(15) Uani 1 1 d .
O41 O 0.3197(5) 0.9731(3) 0.4966(3) 0.0182(14) Uani 1 1 d .
O42 O 0.1433(6) 1.1024(3) 0.3367(3) 0.0242(15) Uani 1 1 d .
O43 O 0.6088(6) 0.8369(4) 0.3865(3) 0.0321(18) Uani 1 1 d .
O44 O 0.6976(5) 1.0539(3) 0.5423(3) 0.0169(13) Uani 1 1 d .
O45 O 0.2086(5) 1.0559(3) 0.7024(3) 0.0160(13) Uani 1 1 d U
O46 O 0.0948(5) 0.9621(3) 0.5554(3) 0.0150(13) Uani 1 1 d U
O47 O 0.0704(5) 1.1837(3) 0.5029(3) 0.0215(15) Uani 1 1 d .
O48 O 0.5272(5) 1.0351(3) 0.6879(3) 0.0169(13) Uani 1 1 d .
O49 O 0.5672(5) 1.0950(3) 0.4503(3) 0.0173(14) Uani 1 1 d .
O50 O 0.3872(5) 0.9499(3) 0.7248(3) 0.0153(13) Uani 1 1 d .
O51 O 0.8517(8) 0.7384(4) 0.6565(3) 0.039(2) Uani 1 1 d .
O52 O 0.4626(6) 1.1895(3) 0.3770(3) 0.0253(16) Uani 1 1 d .
O53 O 0.2200(5) 0.9763(3) 0.3860(3) 0.0137(13) Uani 1 1 d U
O1W O 0.0456(8) 0.8967(5) 0.7640(4) 0.048(2) Uani 1 1 d .
O2W O 0.9181(7) 0.0688(6) 0.5280(5) 0.063(3) Uani 1 1 d .
C1 C 1.0145(12) 0.7851(7) 0.3670(6) 0.052(4) Uani 1 1 d .
H1A H 1.0728 0.8062 0.3432 0.062 Uiso 1 1 calc R
H1B H 1.0033 0.7415 0.3497 0.062 Uiso 1 1 calc R
C2 C 0.9087(10) 0.8247(7) 0.3603(6) 0.042(3) Uani 1 1 d .
H2A H 0.9188 0.8686 0.3784 0.050 Uiso 1 1 calc R
C3 C 0.8875(17) 0.8307(10) 0.2855(7) 0.092(7) Uani 1 1 d .
H3A H 0.8218 0.8559 0.2781 0.138 Uiso 1 1 calc R
H3B H 0.8788 0.7876 0.2679 0.138 Uiso 1 1 calc R
H3C H 0.9492 0.8522 0.2661 0.138 Uiso 1 1 calc R
N1 N 1.0496(8) 0.7792(5) 0.4355(5) 0.036(2) Uani 1 1 d .
H1C H 1.1109 0.7553 0.4381 0.053 Uiso 1 1 calc R
H1D H 0.9962 0.7598 0.4574 0.053 Uiso 1 1 calc R
H1E H 1.0620 0.8192 0.4511 0.053 Uiso 1 1 calc R
N2 N 0.8180(4) 0.7923(2) 0.3902(2) 0.031(2) Uani 1 1 d .
H2B H 0.8313 0.7889 0.4312 0.046 Uiso 1 1 calc R
H2C H 0.8096 0.7523 0.3739 0.046 Uiso 1 1 calc R
H2D H 0.7567 0.8155 0.3843 0.046 Uiso 1 1 calc R
N3 N 0.4042(4) 0.3234(2) 0.3794(2) 0.082(5) Uani 1 1 d R
N4 N 0.0683(4) 0.7582(2) 0.7263(2) 0.089(6) Uani 1 1 d R
N5 N 0.5784(4) 0.8847(2) 0.2516(2) 0.096(6) Uani 1 1 d R
N6 N 0.2075(4) 0.2483(2) 0.3490(2) 0.041(3) Uani 1 1 d R
N7 N 0.6767(4) 0.7706(2) 0.7488(2) 0.055(3) Uani 1 1 d R

loop_
_atom_site_aniso_label
_atom_site_aniso_U_11
_atom_site_aniso_U_22
_atom_site_aniso_U_33
_atom_site_aniso_U_23
_atom_site_aniso_U_13
_atom_site_aniso_U_12
V1 0.0103(7) 0.0218(8) 0.0054(7) 0.0012(6) 0.0015(6) -0.0005(6)
V2 0.0124(7) 0.0217(8) 0.0086(7) -0.0005(6) 0.0012(6) -0.0005(6)
V3 0.0142(7) 0.0196(8) 0.0127(7) 0.0006(6) 0.0007(6) -0.0001(6)
V4 0.0104(7) 0.0197(8) 0.0047(6) -0.0013(6) -0.0002(5) 0.0001(6)
V5 0.0123(7) 0.0203(8) 0.0040(7) -0.0001(6) 0.0000(6) -0.0010(6)
V6 0.0143(7) 0.0187(8) 0.0124(7) 0.0020(6) 0.0014(6) 0.0016(6)
V7 0.0133(7) 0.0203(8) 0.0064(7) -0.0007(6) -0.0005(6) -0.0007(6)
V8 0.0141(7) 0.0195(8) 0.0099(7) 0.0016(6) 0.0005(6) -0.0004(6)
V9 0.0121(7) 0.0225(8) 0.0038(7) 0.0009(6) -0.0015(5) -0.0003(6)
V10 0.0099(7) 0.0197(8) 0.0095(7) 0.0000(6) 0.0009(6) -0.0003(6)
V11 0.0253(9) 0.0299(10) 0.0172(8) -0.0049(7) 0.0011(7) -0.0002(8)
V12 0.0126(7) 0.0232(8) 0.0047(7) -0.0014(6) -0.0008(6) 0.0008(6)
V13 0.0133(7) 0.0284(9) 0.0068(7) 0.0009(6) -0.0031(6) -0.0004(6)
V14 0.0144(7) 0.0264(9) 0.0046(7) 0.0024(6) -0.0019(6) 0.0011(6)
V15 0.0101(7) 0.0220(8) 0.0068(7) -0.0003(6) -0.0006(5) 0.0008(6)
V16 0.0120(7) 0.0269(9) 0.0156(8) -0.0030(6) 0.0000(6) -0.0002(7)
V17 0.0132(7) 0.0240(8) 0.0054(7) -0.0005(6) 0.0008(6) -0.0016(6)
V18 0.0138(7) 0.0227(8) 0.0071(7) -0.0019(6) 0.0005(6) 0.0001(6)
P1 0.0086(10) 0.0189(11) 0.0032(10) -0.0005(8) 0.0005(7) 0.0001(9)
Mn1 0.0147(7) 0.0240(7) 0.0122(7) -0.0020(5) -0.0005(5) -0.0008(6)
Mn2 0.0453(11) 0.0656(14) 0.0305(10) -0.0029(10) -0.0034(9) -0.0020(10)
O1 0.013(3) 0.025(4) 0.011(3) -0.001(3) 0.004(2) -0.004(3)
O2 0.014(3) 0.029(4) 0.010(3) -0.001(3) 0.004(2) -0.002(3)
O3 0.025(4) 0.038(4) 0.041(5) -0.010(4) 0.002(3) -0.004(3)
O4 0.030(4) 0.027(4) 0.022(4) -0.006(3) 0.005(3) -0.006(3)
O5 0.064(6) 0.086(7) 0.106(8) -0.045(6) -0.026(6) 0.026(5)
O6 0.028(4) 0.050(5) 0.027(4) 0.009(4) 0.005(3) -0.001(4)
O7 0.041(5) 0.058(6) 0.050(6) -0.018(5) 0.003(4) 0.012(4)
O8 0.069(7) 0.076(7) 0.032(5) -0.007(5) -0.004(5) 0.017(6)
O9 0.058(4) 0.086(5) 0.057(4) 0.005(4) 0.016(4) -0.007(4)
O10 0.013(3) 0.026(4) 0.013(3) -0.001(3) 0.001(2) -0.003(3)
O11 0.010(3) 0.027(3) 0.006(3) 0.001(3) 0.000(2) 0.003(3)
O12 0.011(3) 0.025(3) 0.005(3) -0.001(2) 0.000(2) -0.001(3)
O13 0.017(3) 0.027(4) 0.016(3) -0.004(3) -0.002(3) 0.001(3)
O14 0.015(3) 0.022(3) 0.008(3) -0.002(2) 0.001(2) 0.001(3)
O15 0.012(3) 0.027(3) 0.004(3) 0.002(2) -0.001(2) -0.001(3)
O16 0.011(3) 0.020(3) 0.004(3) -0.001(2) 0.003(2) 0.000(2)
O17 0.010(3) 0.027(3) 0.004(3) 0.003(2) 0.000(2) 0.001(2)
O18 0.017(3) 0.019(3) 0.011(3) 0.007(3) -0.006(3) 0.000(3)
O19 0.015(3) 0.028(4) 0.010(3) -0.004(3) -0.007(2) -0.001(3)
O20 0.023(3) 0.017(3) 0.009(3) -0.004(2) 0.002(3) -0.005(3)
O21 0.021(3) 0.030(3) 0.009(3) 0.003(2) 0.005(2) -0.001(2)
O22 0.014(3) 0.024(4) 0.017(3) 0.000(3) 0.002(3) -0.002(3)
O23 0.014(3) 0.018(3) 0.005(3) -0.003(2) 0.000(2) 0.000(2)
O24 0.015(3) 0.028(3) 0.009(3) -0.001(3) -0.003(2) -0.005(3)
O25 0.013(3) 0.021(3) 0.014(3) 0.003(3) 0.002(2) 0.006(3)
O26 0.024(4) 0.021(3) 0.022(4) -0.004(3) 0.005(3) -0.004(3)
O27 0.021(3) 0.036(4) 0.023(4) 0.010(3) 0.002(3) 0.006(3)
O28 0.013(3) 0.022(3) 0.012(3) 0.000(3) 0.000(3) -0.003(3)
O29 0.014(3) 0.025(3) 0.009(3) 0.001(3) 0.002(2) 0.000(3)
O30 0.030(4) 0.027(4) 0.013(3) 0.001(3) -0.002(3) 0.000(3)
O31 0.025(4) 0.040(4) 0.030(4) -0.013(3) -0.002(3) 0.003(3)
O32 0.021(3) 0.024(3) 0.007(3) -0.001(3) 0.001(2) -0.001(3)
O33 0.023(3) 0.021(3) 0.007(3) -0.002(3) 0.002(2) 0.003(3)
O34 0.027(4) 0.044(4) 0.009(3) -0.004(3) 0.002(3) -0.010(3)
O35 0.028(3) 0.043(3) 0.014(3) 0.005(3) -0.008(3) -0.002(3)
O36 0.013(3) 0.029(4) 0.023(4) -0.004(3) -0.004(3) 0.002(3)
O37 0.024(3) 0.041(4) 0.005(3) -0.002(3) 0.002(3) 0.000(3)
O38 0.019(3) 0.021(3) 0.004(3) 0.000(2) -0.003(2) -0.003(3)
O39 0.026(3) 0.032(3) 0.006(3) -0.004(2) 0.002(2) -0.002(3)
O40 0.015(3) 0.036(4) 0.019(3) -0.003(3) -0.007(3) -0.003(3)
O41 0.018(3) 0.028(4) 0.009(3) 0.002(3) 0.001(3) 0.000(3)
O42 0.027(4) 0.036(4) 0.010(3) 0.003(3) -0.007(3) 0.004(3)
O43 0.026(4) 0.045(5) 0.026(4) -0.010(3) 0.004(3) 0.000(3)
O44 0.014(3) 0.030(4) 0.006(3) 0.003(3) -0.002(2) 0.000(3)
O45 0.009(2) 0.029(3) 0.010(3) -0.006(2) 0.003(2) -0.001(2)
O46 0.017(3) 0.022(3) 0.006(3) 0.003(2) 0.001(2) -0.002(2)
O47 0.020(3) 0.018(3) 0.026(4) 0.005(3) -0.001(3) 0.002(3)
O48 0.013(3) 0.023(3) 0.015(3) -0.005(3) 0.002(3) -0.002(3)
O49 0.016(3) 0.023(3) 0.012(3) -0.001(3) 0.004(2) 0.003(3)
O50 0.020(3) 0.021(3) 0.005(3) -0.003(2) 0.001(2) -0.001(3)
O51 0.065(6) 0.038(4) 0.015(4) 0.005(3) 0.002(4) -0.003(4)
O52 0.031(4) 0.029(4) 0.015(3) 0.010(3) -0.001(3) -0.007(3)
O53 0.016(3) 0.023(3) 0.003(3) 0.000(2) -0.001(2) -0.003(3)
O1W 0.061(6) 0.066(6) 0.018(4) 0.007(4) 0.004(4) -0.007(5)
O2W 0.027(5) 0.099(8) 0.063(7) 0.008(6) -0.004(5) -0.009(5)
C1 0.055(9) 0.069(10) 0.031(7) 0.000(7) 0.000(6) -0.007(7)
C2 0.042(7) 0.053(8) 0.029(6) 0.008(6) -0.015(5) -0.011(6)
C3 0.113(16) 0.126(17) 0.036(9) 0.024(10) -0.024(10) -0.059(13)
N1 0.026(5) 0.031(5) 0.050(6) -0.011(5) -0.003(5) -0.004(4)
N2 0.034(5) 0.042(5) 0.016(4) 0.001(4) -0.005(4) 0.002(4)
N3 0.064(9) 0.075(9) 0.106(12) -0.011(9) -0.038(9) 0.027(8)
N4 0.158(16) 0.065(9) 0.045(8) -0.013(7) -0.033(10) 0.022(10)
N5 0.051(8) 0.170(17) 0.067(10) 0.032(11) 0.027(7) 0.047(10)
N6 0.063(7) 0.042(6) 0.019(5) 0.012(4) 0.004(5) 0.020(5)
N7 0.072(8) 0.061(8) 0.031(6) 0.002(5) 0.009(6) 0.002(6)

loop_
_atom_type_symbol
_atom_type_description
_atom_type_scat_dispersion_real
_atom_type_scat_dispersion_imag
_atom_type_scat_source
C C 0.0033 0.0016 'International Tables Vol C Tables 4.2.6.8 and 6.1.1.4'
H H 0.0000 0.0000 'International Tables Vol C Tables 4.2.6.8 and 6.1.1.4'
N N 0.0061 0.0033 'International Tables Vol C Tables 4.2.6.8 and 6.1.1.4'
O O 0.0106 0.0060 'International Tables Vol C Tables 4.2.6.8 and 6.1.1.4'
V V 0.3005 0.5294 'International Tables Vol C Tables 4.2.6.8 and 6.1.1.4'
P P 0.1023 0.0942 'International Tables Vol C Tables 4.2.6.8 and 6.1.1.4'
Mn Mn 0.3368 0.7283 'International Tables Vol C Tables 4.2.6.8 and 6.1.1.4'

loop_
_geom_angle_atom_site_label_1
_geom_angle_atom_site_label_2
_geom_angle_atom_site_label_3
_geom_angle
_geom_angle_site_symmetry_1
_geom_angle_site_symmetry_3
O21 V1 O49 101.8(3) . .
O21 V1 O44 99.5(3) . .
O49 V1 O44 87.7(3) . .
O21 V1 O17 101.2(3) . .
O49 V1 O17 155.8(3) . .
O44 V1 O17 95.8(3) . .
O21 V1 O18 101.6(3) . .
O49 V1 O18 87.8(3) . .
O44 V1 O18 159.0(3) . .
O17 V1 O18 80.3(2) . .
O21 V1 V16 101.9(2) . .
O49 V1 V16 42.74(19) . .
O44 V1 V16 45.2(2) . .
O17 V1 V16 137.35(18) . .
O18 V1 V16 128.54(19) . .
O21 V1 V18 105.9(2) . .
O49 V1 V18 122.7(2) . .
O44 V1 V18 133.7(2) . .
O17 V1 V18 42.02(17) . .
O18 V1 V18 38.29(18) . .
V16 V1 V18 151.31(7) . .
O34 V2 O33 102.6(3) . .
O34 V2 O44 103.9(3) . .
O33 V2 O44 85.0(3) . .
O34 V2 O48 103.6(3) . .
O33 V2 O48 90.7(3) . .
O44 V2 O48 152.4(3) . .
O34 V2 O19 103.2(3) . .
O33 V2 O19 154.2(3) . .
O44 V2 O19 90.4(3) . .
O48 V2 O19 81.6(3) . .
O34 V2 V16 106.3(3) . .
O33 V2 V16 41.99(18) . .
O44 V2 V16 43.1(2) . .
O48 V2 V16 128.2(2) . .
O19 V2 V16 129.46(19) . .
O34 V2 V13 106.3(3) . .
O33 V2 V13 128.0(2) . .
O44 V2 V13 126.9(2) . .
O48 V2 V13 40.96(19) . .
O19 V2 V13 40.70(19) . .
V16 V2 V13 147.43(7) . .
O4 V3 O24 102.8(3) . .
O4 V3 O33 101.8(3) . .
O24 V3 O33 93.7(3) . .
O4 V3 O22 97.2(3) . .
O24 V3 O22 160.0(3) . .
O33 V3 O22 81.3(3) . .
O4 V3 O36 97.0(3) . .
O24 V3 O36 83.3(3) . .
O33 V3 O36 161.2(3) . .
O22 V3 O36 95.2(3) . .
O4 V3 O28 165.4(3) . .
O24 V3 O28 87.1(2) . .
O33 V3 O28 88.0(2) . .
O22 V3 O28 73.4(2) . .
O36 V3 O28 73.3(2) . .
O4 V3 V11 104.0(3) . .
O24 V3 V11 38.42(19) . .
O33 V3 V11 129.4(2) . .
O22 V3 V11 136.18(19) . .
O36 V3 V11 44.9(2) . .
O28 V3 V11 77.07(16) . .
O4 V3 V16 105.8(3) . .
O24 V3 V16 127.2(2) . .
O33 V3 V16 37.61(18) . .
O22 V3 V16 43.84(18) . .
O36 V3 V16 134.4(2) . .
O28 V3 V16 75.40(16) . .
V11 V3 V16 149.71(7) . .
O26 V4 O1 102.1(3) . .
O26 V4 O14 101.4(3) . .
O1 V4 O14 81.3(3) . .
O26 V4 O11 102.5(3) . .
O1 V4 O11 92.7(3) . .
O14 V4 O11 156.1(3) . .
O26 V4 O23 103.6(3) . .
O1 V4 O23 154.2(3) . .
O14 V4 O23 96.0(2) . .
O11 V4 O23 79.4(2) . .
O26 V4 V18 104.3(2) . .
O1 V4 V18 40.61(18) . .
O14 V4 V18 40.68(18) . .
O11 V4 V18 129.93(19) . .
O23 V4 V18 132.16(19) . .
O26 V4 V10 107.4(2) . .
O1 V4 V10 126.85(19) . .
O14 V4 V10 132.22(19) . .
O11 V4 V10 38.55(17) . .
O23 V4 V10 40.90(17) . .
V18 V4 V10 148.12(7) . .
O40 V5 O46 101.1(3) . .
O40 V5 O20 100.9(3) . .
O46 V5 O20 90.8(3) . .
O40 V5 O23 100.5(3) . .
O46 V5 O23 84.1(3) . .
O20 V5 O23 158.5(3) . .
O40 V5 O53 96.0(3) . .
O46 V5 O53 162.1(3) . .
O20 V5 O53 80.8(2) . .
O23 V5 O53 97.9(2) . .
O40 V5 O41 168.7(3) . .
O46 V5 O41 89.6(2) . .
O20 V5 O41 82.5(3) . .
O23 V5 O41 76.6(2) . .
O53 V5 O41 73.8(2) . .
O40 V5 V10 104.9(3) . .
O46 V5 V10 40.70(19) . .
O20 V5 V10 128.22(19) . .
O23 V5 V10 43.43(17) . .
O53 V5 V10 138.34(18) . .
O41 V5 V10 80.75(16) . .
O40 V5 V14 102.0(3) . .
O46 V5 V14 125.9(2) . .
O20 V5 V14 36.96(18) . .
O23 V5 V14 137.07(18) . .
O53 V5 V14 43.80(17) . .
O41 V5 V14 74.17(16) . .
V10 V5 V14 152.09(7) . .
O47 V6 O20 103.9(3) . .
O47 V6 O25 102.5(3) . .
O20 V6 O25 84.8(3) . .
O47 V6 O38 102.5(3) . .
O20 V6 O38 89.5(3) . .
O25 V6 O38 155.0(3) . .
O47 V6 O36 98.3(3) . .
O20 V6 O36 157.3(3) . .
O25 V6 O36 94.8(3) . .
O38 V6 O36 81.3(3) . .
O47 V6 V14 105.9(3) . .
O20 V6 V14 41.11(18) . .
O25 V6 V14 43.76(19) . .
O38 V6 V14 127.36(19) . .
O36 V6 V14 135.2(2) . .
O47 V6 V11 102.1(3) . .
O20 V6 V11 124.4(2) . .
O25 V6 V11 134.94(19) . .
O38 V6 V11 36.88(17) . .
O36 V6 V11 44.5(2) . .
V14 V6 V11 151.11(8) . .
O2 V7 O46 101.0(3) . .
O2 V7 O38 103.3(3) . .
O46 V7 O38 93.3(3) . .
O2 V7 O16 100.7(3) . .
O46 V7 O16 80.9(3) . .
O38 V7 O16 156.0(3) . .
O2 V7 O45 96.9(3) . .
O46 V7 O45 162.1(3) . .
O38 V7 O45 80.4(3) . .
O16 V7 O45 98.0(3) . .
O2 V7 O32 165.7(3) . .
O46 V7 O32 91.5(2) . .
O38 V7 O32 82.9(2) . .
O16 V7 O32 74.0(2) . .
O45 V7 O32 71.2(2) . .
O2 V7 V10 104.7(2) . .
O46 V7 V10 39.32(19) . .
O38 V7 V10 128.48(18) . .
O16 V7 V10 41.63(17) . .
O45 V7 V10 136.62(19) . .
O32 V7 V10 80.45(16) . .
O2 V7 V11 102.0(2) . .
O46 V7 V11 128.51(19) . .
O38 V7 V11 36.58(17) . .
O16 V7 V11 137.40(18) . .
O45 V7 V11 43.87(18) . .
O32 V7 V11 75.17(16) . .
V10 V7 V11 152.66(7) . .
O52 V8 O15 103.4(3) . .
O52 V8 O49 102.1(3) . .
O15 V8 O49 91.8(3) . .
O52 V8 O25 101.3(3) . .
O15 V8 O25 81.6(3) . .
O49 V8 O25 156.6(3) . .
O52 V8 O22 97.0(3) . .
O15 V8 O22 158.9(3) . .
O49 V8 O22 78.9(3) . .
O25 V8 O22 99.5(3) . .
O52 V8 V14 107.7(3) . .
O15 V8 V14 39.88(18) . .
O49 V8 V14 127.4(2) . .
O25 V8 V14 41.73(19) . .
O22 V8 V14 136.55(18) . .
O52 V8 V16 103.9(3) . .
O15 V8 V16 124.65(19) . .
O49 V8 V16 35.63(19) . .
O25 V8 V16 136.82(19) . .
O22 V8 V16 43.26(18) . .
V14 V8 V16 147.52(7) . .
O39 V9 O18 102.1(3) . .
O39 V9 O14 102.3(3) . .
O18 V9 O14 87.5(3) . .
O39 V9 O15 102.1(3) . .
O18 V9 O15 90.0(3) . .
O14 V9 O15 155.5(2) . .
O39 V9 O53 99.0(3) . .
O18 V9 O53 157.8(3) . .
O14 V9 O53 94.4(3) . .
O15 V9 O53 79.2(3) . .
O39 V9 V18 104.3(3) . .
O18 V9 V18 42.77(18) . .
O14 V9 V18 44.88(18) . .
O15 V9 V18 129.51(18) . .
O53 V9 V18 136.25(18) . .
O39 V9 V14 105.9(2) . .
O18 V9 V14 123.5(2) . .
O14 V9 V14 131.03(18) . .
O15 V9 V14 36.82(18) . .
O53 V9 V14 42.47(18) . .
V18 V9 V14 149.30(7) . .
O13 V10 O46 114.2(3) . .
O13 V10 O11 120.0(3) . .
O46 V10 O11 125.8(3) . .
O13 V10 O16 108.4(3) . .
O46 V10 O16 81.8(3) . .
O11 V10 O16 82.4(2) . .
O13 V10 O23 107.4(3) . .
O46 V10 O23 83.4(3) . .
O11 V10 O23 80.2(2) . .
O16 V10 O23 144.2(3) . .
O13 V10 V5 118.7(2) . .
O46 V10 V5 40.96(18) . .
O11 V10 V5 106.38(19) . .
O16 V10 V5 115.86(19) . .
O23 V10 V5 42.44(18) . .
O13 V10 V12 122.7(2) . .
O46 V10 V12 107.63(19) . .
O11 V10 V12 40.58(18) . .
O16 V10 V12 41.81(17) . .
O23 V10 V12 114.85(18) . .
V5 V10 V12 118.67(7) . .
O13 V10 V7 119.1(2) . .
O46 V10 V7 39.75(18) . .
O11 V10 V7 107.8(2) . .
O16 V10 V7 42.04(18) . .
O23 V10 V7 116.28(19) . .
V5 V10 V7 76.62(6) . .
V12 V10 V7 73.74(5) . .
O13 V10 V4 122.0(2) . .
O46 V10 V4 107.76(19) . .
O11 V10 V4 39.73(17) . .
O16 V10 V4 115.79(17) . .
O23 V10 V4 40.49(17) . .
V5 V10 V4 72.75(5) . .
V12 V10 V4 76.69(5) . .
V7 V10 V4 118.81(6) . .
O7 V11 O38 119.4(4) . .
O7 V11 O24 122.6(4) . .
O38 V11 O24 117.9(3) . .
O7 V11 O45 105.2(4) . .
O38 V11 O45 81.8(3) . .
O24 V11 O45 80.0(3) . .
O7 V11 O36 106.7(4) . .
O38 V11 O36 83.1(3) . .
O24 V11 O36 82.6(3) . .
O45 V11 O36 148.1(3) . .
O7 V11 V3 124.4(4) . .
O38 V11 V3 104.1(2) . .
O24 V11 V3 38.93(19) . .
O45 V11 V3 114.39(17) . .
O36 V11 V3 43.68(17) . .
O7 V11 V6 119.8(4) . .
O38 V11 V6 39.69(19) . .
O24 V11 V6 105.71(19) . .
O45 V11 V6 117.50(18) . .
O36 V11 V6 43.52(18) . .
V3 V11 V6 73.98(6) . .
O7 V11 V7 118.6(4) . .
O38 V11 V7 38.99(19) . .
O24 V11 V7 103.6(2) . .
O45 V11 V7 42.82(17) . .
O36 V11 V7 118.05(19) . .
V3 V11 V7 116.99(7) . .
V6 V11 V7 76.86(6) . .
O7 V11 V17 123.3(4) . .
O38 V11 V17 102.1(2) . .
O24 V11 V17 38.0(2) . .
O45 V11 V17 42.02(16) . .
O36 V11 V17 115.63(19) . .
V3 V11 V17 73.90(6) . .
V6 V11 V17 116.90(7) . .
V7 V11 V17 71.82(6) . .
O30 V12 O11 102.4(3) . .
O30 V12 O12 105.8(3) . .
O11 V12 O12 90.5(2) . .
O30 V12 O16 101.7(3) . .
O11 V12 O16 82.5(2) . .
O12 V12 O16 152.4(3) . .
O30 V12 O50 98.3(3) . .
O11 V12 O50 158.4(3) . .
O12 V12 O50 78.0(3) . .
O16 V12 O50 99.2(2) . .
O30 V12 V10 105.9(2) . .
O11 V12 V10 40.32(18) . .
O12 V12 V10 125.89(18) . .
O16 V12 V10 42.16(17) . .
O50 V12 V10 137.38(19) . .
O30 V12 V13 105.2(2) . .
O11 V12 V13 124.05(19) . .
O12 V12 V13 35.34(18) . .
O16 V12 V13 135.67(19) . .
O50 V12 V13 42.66(18) . .
V10 V12 V13 148.01(7) . .
O35 V13 O12 115.8(3) . .
O35 V13 O19 106.1(3) . .
O12 V13 O19 89.1(3) . .
O35 V13 O48 122.0(3) . .
O12 V13 O48 121.6(3) . .
O19 V13 O48 82.9(3) . .
O35 V13 O50 104.5(3) . .
O12 V13 O50 79.6(3) . .
O19 V13 O50 149.3(3) . .
O48 V13 O50 79.1(3) . .
O35 V13 V15 117.6(3) . .
O12 V13 V15 43.80(18) . .
O19 V13 V15 45.41(18) . .
O48 V13 V15 108.9(2) . .
O50 V13 V15 119.15(17) . .
O35 V13 V2 121.0(3) . .
O12 V13 V2 111.2(2) . .
O19 V13 V2 41.5(2) . .
O48 V13 V2 41.45(19) . .
O50 V13 V2 117.27(19) . .
V15 V13 V2 76.35(6) . .
O35 V13 V12 116.1(3) . .
O12 V13 V12 37.59(18) . .
O19 V13 V12 121.96(18) . .
O48 V13 V12 104.6(2) . .
O50 V13 V12 42.06(17) . .
V15 V13 V12 79.33(6) . .
V2 V13 V12 122.88(6) . .
O35 V13 V17 123.6(3) . .
O12 V13 V17 102.2(2) . .
O19 V13 V17 114.9(2) . .
O48 V13 V17 37.00(19) . .
O50 V13 V17 42.24(18) . .
V15 V13 V17 118.72(6) . .
V2 V13 V17 75.90(6) . .
V12 V13 V17 72.13(5) . .
O42 V14 O20 114.4(3) . .
O42 V14 O15 121.6(3) . .
O20 V14 O15 123.6(3) . .
O42 V14 O25 106.8(3) . .
O20 V14 O25 86.9(3) . .
O15 V14 O25 83.0(3) . .
O42 V14 O53 102.9(3) . .
O20 V14 O53 82.1(3) . .
O15 V14 O53 80.3(3) . .
O25 V14 O53 150.2(3) . .
O42 V14 V6 116.9(3) . .
O20 V14 V6 42.78(19) . .
O15 V14 V6 109.53(19) . .
O25 V14 V6 44.22(18) . .
O53 V14 V6 120.72(17) . .
O42 V14 V8 124.3(3) . .
O20 V14 V8 108.8(2) . .
O15 V14 V8 40.70(19) . .
O25 V14 V8 42.33(18) . .
O53 V14 V8 116.51(18) . .
V6 V14 V8 75.14(6) . .
O42 V14 V5 116.0(3) . .
O20 V14 V5 38.77(19) . .
O15 V14 V5 105.53(19) . .
O25 V14 V5 120.37(19) . .
O53 V14 V5 43.33(16) . .
V6 V14 V5 79.11(6) . .
V8 V14 V5 119.63(6) . .
O42 V14 V9 121.6(3) . .
O20 V14 V9 104.7(2) . .
O15 V14 V9 39.02(19) . .
O25 V14 V9 117.15(18) . .
O53 V14 V9 41.39(17) . .
V6 V14 V9 121.30(6) . .
V8 V14 V9 76.47(5) . .
V5 V14 V9 72.24(5) . .
O10 V15 O1 103.0(3) . .
O10 V15 O12 104.5(3) . .
O1 V15 O12 89.2(3) . .
O10 V15 O17 97.9(3) . .
O1 V15 O17 81.1(2) . .
O12 V15 O17 157.1(3) . .
O10 V15 O19 96.1(3) . .
O1 V15 O19 160.9(3) . .
O12 V15 O19 84.6(3) . .
O17 V15 O19 97.9(3) . .
O10 V15 O29 164.5(3) . .
O1 V15 O29 88.1(2) . .
O12 V15 O29 86.1(2) . .
O17 V15 O29 72.9(2) . .
O19 V15 O29 73.4(2) . .
O10 V15 V13 101.7(2) . .
O1 V15 V13 129.11(19) . .
O12 V15 V13 41.49(18) . .
O17 V15 V13 137.65(19) . .
O19 V15 V13 43.23(19) . .
O29 V15 V13 78.64(15) . .
O10 V15 V18 105.7(2) . .
O1 V15 V18 39.57(18) . .
O12 V15 V18 124.90(18) . .
O17 V15 V18 41.55(17) . .
O19 V15 V18 135.3(2) . .
O29 V15 V18 76.00(15) . .
V13 V15 V18 152.26(7) . .
O3 V16 O49 116.9(4) . .
O3 V16 O33 118.8(4) . .
O49 V16 O33 123.6(3) . .
O3 V16 O44 107.0(3) . .
O49 V16 O44 87.7(3) . .
O33 V16 O44 84.2(3) . .
O3 V16 O22 103.3(3) . .
O49 V16 O22 79.7(3) . .
O33 V16 O22 80.1(3) . .
O44 V16 O22 149.7(3) . .
O3 V16 V1 118.2(3) . .
O49 V16 V1 43.3(2) . .
O33 V16 V1 111.3(2) . .
O44 V16 V1 44.61(18) . .
O22 V16 V1 119.31(19) . .
O3 V16 V2 119.7(3) . .
O49 V16 V2 112.0(2) . .
O33 V16 V2 42.02(19) . .
O44 V16 V2 42.28(18) . .
O22 V16 V2 118.57(19) . .
V1 V16 V2 77.52(6) . .
O3 V16 V3 121.1(3) . .
O49 V16 V3 102.8(2) . .
O33 V16 V3 38.27(19) . .
O44 V16 V3 116.70(19) . .
O22 V16 V3 42.06(18) . .
V1 V16 V3 120.54(7) . .
V2 V16 V3 77.40(6) . .
O3 V16 V8 118.1(3) . .
O49 V16 V8 37.39(19) . .
O33 V16 V8 104.8(2) . .
O44 V16 V8 119.66(19) . .
O22 V16 V8 42.36(18) . .
V1 V16 V8 78.32(6) . .
V2 V16 V8 122.14(7) . .
V3 V16 V8 71.39(5) . .
O37 V17 O48 103.1(3) . .
O37 V17 O24 103.3(3) . .
O48 V17 O24 95.6(3) . .
O37 V17 O45 95.8(3) . .
O48 V17 O45 161.1(3) . .
O24 V17 O45 80.6(3) . .
O37 V17 O50 96.4(3) . .
O48 V17 O50 79.5(3) . .
O24 V17 O50 160.3(3) . .
O45 V17 O50 97.8(3) . .
O37 V17 O32 164.2(3) . .
O48 V17 O32 88.2(2) . .
O24 V17 O32 86.3(2) . .
O45 V17 O32 73.1(2) . .
O50 V17 O32 74.6(2) . .
O37 V17 V11 104.2(3) . .
O48 V17 V11 129.9(2) . .
O24 V17 V11 37.30(19) . .
O45 V17 V11 43.35(19) . .
O50 V17 V11 136.87(19) . .
O32 V17 V11 75.79(16) . .
O37 V17 V13 105.5(3) . .
O48 V17 V13 37.0(2) . .
O24 V17 V13 128.8(2) . .
O45 V17 V13 135.87(19) . .
O50 V17 V13 42.64(18) . .
O32 V17 V13 76.78(16) . .
V11 V17 V13 149.97(7) . .
O43 V18 O18 112.7(3) . .
O43 V18 O1 121.8(3) . .
O18 V18 O1 125.3(3) . .
O43 V18 O14 106.2(3) . .
O18 V18 O14 88.3(3) . .
O1 V18 O14 81.2(3) . .
O43 V18 O17 107.9(3) . .
O18 V18 O17 80.3(3) . .
O1 V18 O17 79.6(2) . .
O14 V18 O17 145.8(3) . .
O43 V18 V9 114.9(3) . .
O18 V18 V9 43.61(19) . .
O1 V18 V9 109.84(19) . .
O14 V18 V9 44.79(18) . .
O17 V18 V9 118.49(19) . .
O43 V18 V4 120.9(3) . .
O18 V18 V4 112.2(2) . .
O1 V18 V4 40.54(18) . .
O14 V18 V4 40.67(18) . .
O17 V18 V4 115.75(17) . .
V9 V18 V4 76.63(6) . .
O43 V18 V1 118.0(3) . .
O18 V18 V1 39.87(19) . .
O1 V18 V1 104.40(19) . .
O14 V18 V1 120.56(19) . .
O17 V18 V1 40.47(17) . .
V9 V18 V1 80.08(6) . .
V4 V18 V1 121.07(6) . .
O43 V18 V15 124.9(3) . .
O18 V18 V15 104.5(2) . .
O1 V18 V15 38.88(18) . .
O14 V18 V15 114.27(18) . .
O17 V18 V15 40.74(16) . .
V9 V18 V15 120.15(7) . .
V4 V18 V15 76.35(5) . .
V1 V18 V15 70.33(5) . .
O32 P1 O29 109.4(4) . .
O32 P1 O28 109.4(4) . .
O29 P1 O28 109.5(4) . .
O32 P1 O41 109.5(3) . .
O29 P1 O41 109.8(4) . .
O28 P1 O41 109.3(4) . .
O13 Mn1 O26 101.4(3) 1_655 3_566
O13 Mn1 O31 90.0(3) 1_655 .
O26 Mn1 O31 168.6(3) 3_566 .
O13 Mn1 O27 89.9(3) 1_655 .
O26 Mn1 O27 85.1(3) 3_566 .
O31 Mn1 O27 94.0(3) . .
O13 Mn1 O10 170.5(2) 1_655 .
O26 Mn1 O10 86.2(2) 3_566 .
O31 Mn1 O10 82.4(3) . .
O27 Mn1 O10 85.0(2) . .
O13 Mn1 O51 94.2(3) 1_655 .
O26 Mn1 O51 81.8(3) 3_566 .
O31 Mn1 O51 98.6(3) . .
O27 Mn1 O51 166.7(3) . .
O10 Mn1 O51 92.5(3) . .
O35 Mn2 O21 164.2(3) . 2_675
O35 Mn2 O9 100.4(4) . .
O21 Mn2 O9 85.7(4) 2_675 .
O35 Mn2 O6 89.1(3) . .
O21 Mn2 O6 85.8(3) 2_675 .
O9 Mn2 O6 170.1(4) . .
O35 Mn2 O8 83.3(3) . .
O21 Mn2 O8 81.6(3) 2_675 .
O9 Mn2 O8 95.3(4) . .
O6 Mn2 O8 88.6(4) . .
O35 Mn2 O5 98.3(4) . .
O21 Mn2 O5 96.1(4) 2_675 .
O9 Mn2 O5 90.5(5) . .
O6 Mn2 O5 85.2(4) . .
O8 Mn2 O5 173.6(5) . .
V15 O1 V4 144.4(3) . .
V15 O1 V18 101.5(3) . .
V4 O1 V18 98.9(3) . .
V15 O10 Mn1 137.9(4) . .
V10 O11 V12 99.1(3) . .
V10 O11 V4 101.7(3) . .
V12 O11 V4 142.2(3) . .
V13 O12 V15 94.7(3) . .
V13 O12 V12 107.1(3) . .
V15 O12 V12 148.0(3) . .
V10 O13 Mn1 141.7(4) . 1_455
V9 O14 V4 131.3(3) . .
V9 O14 V18 90.3(3) . .
V4 O14 V18 98.6(3) . .
V14 O15 V8 99.4(3) . .
V14 O15 V9 104.2(3) . .
V8 O15 V9 141.9(3) . .
V12 O16 V10 96.0(2) . .
V12 O16 V7 126.4(3) . .
V10 O16 V7 96.3(3) . .
V1 O17 V15 122.6(3) . .
V1 O17 V18 97.5(2) . .
V15 O17 V18 97.7(3) . .
V18 O18 V9 93.6(3) . .
V18 O18 V1 101.8(3) . .
V9 O18 V1 146.5(4) . .
V13 O19 V2 97.8(3) . .
V13 O19 V15 91.4(3) . .
V2 O19 V15 127.3(3) . .
V14 O20 V6 96.1(3) . .
V14 O20 V5 104.3(3) . .
V6 O20 V5 147.4(4) . .
V1 O21 Mn2 139.7(4) . 2_674
V3 O22 V8 120.0(3) . .
V3 O22 V16 94.1(3) . .
V8 O22 V16 94.4(3) . .
V5 O23 V4 125.8(3) . .
V5 O23 V10 94.1(2) . .
V4 O23 V10 98.6(3) . .
V11 O24 V3 102.7(3) . .
V11 O24 V17 104.7(3) . .
V3 O24 V17 139.8(4) . .
V14 O25 V6 92.0(3) . .
V14 O25 V8 95.9(3) . .
V6 O25 V8 125.1(3) . .
V4 O26 Mn1 149.4(4) . 3_466
P1 O28 V3 125.9(3) . .
P1 O29 V15 129.0(4) . .
P1 O32 V17 126.0(4) . .
P1 O32 V7 123.4(3) . .
V17 O32 V7 94.3(2) . .
V16 O33 V2 96.0(3) . .
V16 O33 V3 104.1(3) . .
V2 O33 V3 145.5(4) . .
V13 O35 Mn2 140.7(5) . .
V3 O36 V6 121.4(3) . .
V3 O36 V11 91.5(3) . .
V6 O36 V11 92.0(3) . .
V11 O38 V7 104.4(3) . .
V11 O38 V6 103.4(3) . .
V7 O38 V6 144.2(3) . .
P1 O41 V5 132.3(4) . .
V2 O44 V1 130.9(3) . .
V2 O44 V16 94.6(3) . .
V1 O44 V16 90.2(3) . .
V17 O45 V7 120.3(3) . .
V17 O45 V11 94.6(3) . .
V7 O45 V11 93.3(3) . .
V10 O46 V5 98.3(3) . .
V10 O46 V7 100.9(3) . .
V5 O46 V7 141.4(4) . .
V13 O48 V17 106.0(3) . .
V13 O48 V2 97.6(3) . .
V17 O48 V2 144.4(4) . .
V16 O49 V1 94.0(3) . .
V16 O49 V8 107.0(3) . .
V1 O49 V8 147.2(4) . .
V12 O50 V17 121.8(3) . .
V12 O50 V13 95.3(2) . .
V17 O50 V13 95.1(3) . .
V9 O53 V5 121.4(3) . .
V9 O53 V14 96.1(3) . .
V5 O53 V14 92.9(2) . .
C2 C1 N1 111.4(11) . .
C2 C1 H1A 109.3 . .
N1 C1 H1A 109.3 . .
C2 C1 H1B 109.3 . .
N1 C1 H1B 109.3 . .
H1A C1 H1B 108.0 . .
N2 C2 C1 111.2(10) . .
N2 C2 C3 110.6(10) . .
C1 C2 C3 105.4(13) . .
N2 C2 H2A 109.9 . .
C1 C2 H2A 109.9 . .
C3 C2 H2A 109.9 . .
C2 C3 H3A 109.5 . .
C2 C3 H3B 109.5 . .
H3A C3 H3B 109.5 . .
C2 C3 H3C 109.5 . .
H3A C3 H3C 109.5 . .
H3B C3 H3C 109.5 . .
C1 N1 H1C 109.5 . .
C1 N1 H1D 109.5 . .
H1C N1 H1D 109.5 . .
C1 N1 H1E 109.5 . .
H1C N1 H1E 109.5 . .
H1D N1 H1E 109.5 . .
C2 N2 H2B 109.5 . .
C2 N2 H2C 109.5 . .
H2B N2 H2C 109.5 . .
C2 N2 H2D 109.5 . .
H2B N2 H2D 109.5 . .
H2C N2 H2D 109.5 . .

loop_
_geom_bond_atom_site_label_1
_geom_bond_atom_site_label_2
_geom_bond_distance
_geom_bond_site_symmetry_2
V1 O21 1.635(6) .
V1 O49 1.895(6) .
V1 O44 1.936(6) .
V1 O17 1.946(6) .
V1 O18 1.947(6) .
V1 V16 2.756(2) .
V1 V18 2.972(2) .
V2 O34 1.595(7) .
V2 O33 1.919(6) .
V2 O44 1.925(6) .
V2 O48 1.937(6) .
V2 O19 1.939(7) .
V2 V16 2.851(2) .
V2 V13 2.900(2) .
V3 O4 1.622(7) .
V3 O24 1.921(6) .
V3 O33 1.946(6) .
V3 O22 2.047(7) .
V3 O36 2.060(6) .
V3 O28 2.383(6) .
V3 V11 2.982(2) .
V3 V16 3.047(2) .
V4 O26 1.651(7) .
V4 O1 1.947(6) .
V4 O14 1.951(6) .
V4 O11 1.962(6) .
V4 O23 1.975(6) .
V4 V18 2.960(2) .
V4 V10 3.007(2) .
V5 O40 1.642(6) .
V5 O46 1.914(6) .
V5 O20 1.943(6) .
V5 O23 1.954(6) .
V5 O53 2.066(6) .
V5 O41 2.339(6) .
V5 V10 2.888(2) .
V5 V14 3.006(2) .
V6 O47 1.621(6) .
V6 O20 1.927(6) .
V6 O25 1.968(6) .
V6 O38 1.970(6) .
V6 O36 2.067(7) .
V6 V14 2.821(2) .
V6 V11 3.000(2) .
V7 O2 1.629(6) .
V7 O46 1.921(6) .
V7 O38 1.954(6) .
V7 O16 1.987(6) .
V7 O45 2.048(6) .
V7 O32 2.456(6) .
V7 V10 2.949(2) .
V7 V11 3.008(2) .
V8 O52 1.614(6) .
V8 O15 1.928(6) .
V8 O49 1.955(6) .
V8 O25 1.975(6) .
V8 O22 2.080(7) .
V8 V14 2.917(2) .
V8 V16 3.079(2) .
V9 O39 1.622(6) .
V9 O18 1.912(6) .
V9 O14 1.949(6) .
V9 O15 1.992(6) .
V9 O53 2.040(6) .
V9 V18 2.766(2) .
V9 V14 3.068(2) .
V10 O13 1.649(7) .
V10 O46 1.903(6) .
V10 O11 1.914(6) .
V10 O16 1.971(6) .
V10 O23 1.991(6) .
V10 V12 2.920(2) .
V11 O7 1.596(8) .
V11 O38 1.851(6) .
V11 O24 1.899(6) .
V11 O45 2.088(7) .
V11 O36 2.104(7) .
V11 V17 3.032(2) .
V12 O30 1.622(7) .
V12 O11 1.924(6) .
V12 O12 1.953(6) .
V12 O16 1.958(6) .
V12 O50 2.059(6) .
V12 V13 3.060(2) .
V13 O35 1.642(7) .
V13 O12 1.852(6) .
V13 O19 1.909(6) .
V13 O48 1.918(7) .
V13 O50 2.082(6) .
V13 V15 2.786(2) .
V13 V17 3.062(2) .
V14 O42 1.638(6) .
V14 O20 1.865(6) .
V14 O15 1.896(6) .
V14 O25 1.952(7) .
V14 O53 2.083(6) .
V15 O10 1.650(6) .
V15 O1 1.921(6) .
V15 O12 1.935(6) .
V15 O17 1.975(6) .
V15 O19 1.984(6) .
V15 O29 2.424(7) .
V15 V18 2.999(2) .
V16 O3 1.638(8) .
V16 O49 1.875(6) .
V16 O33 1.918(6) .
V16 O44 1.955(7) .
V16 O22 2.116(7) .
V17 O37 1.621(6) .
V17 O48 1.917(6) .
V17 O24 1.930(7) .
V17 O45 2.036(6) .
V17 O50 2.067(6) .
V17 O32 2.375(6) .
V18 O43 1.637(7) .
V18 O18 1.882(6) .
V18 O1 1.950(6) .
V18 O14 1.952(6) .
V18 O17 2.007(6) .
P1 O32 1.552(6) .
P1 O29 1.553(6) .
P1 O28 1.553(6) .
P1 O41 1.553(7) .
Mn1 O13 2.140(7) 1_655
Mn1 O26 2.186(7) 3_566
Mn1 O31 2.191(7) .
Mn1 O27 2.193(7) .
Mn1 O10 2.201(6) .
Mn1 O51 2.224(8) .
Mn2 O35 2.099(7) .
Mn2 O21 2.151(6) 2_675
Mn2 O9 2.180(10) .
Mn2 O6 2.191(8) .
Mn2 O8 2.203(10) .
Mn2 O5 2.270(11) .
O13 Mn1 2.140(7) 1_455
O21 Mn2 2.151(6) 2_674
O26 Mn1 2.186(7) 3_466
C1 C2 1.522(19) .
C1 N1 1.528(16) .
C1 H1A 0.9700 .
C1 H1B 0.9700 .
C2 N2 1.433(13) .
C2 C3 1.620(18) .
C2 H2A 0.9800 .
C3 H3A 0.9600 .
C3 H3B 0.9600 .
C3 H3C 0.9600 .
N1 H1C 0.8900 .
N1 H1D 0.8900 .
N1 H1E 0.8900 .
N2 H2B 0.8900 .
N2 H2C 0.8900 .
N2 H2D 0.8900 .
